data_7241474
loop_
_publ_author_name
'Lago, Ana Bel\'en'
'Pino-Cuevas, Arantxa'
'Carballo, Rosa'
'V\'azquez-L\'opez, Ezequiel M.'

_publ_section_title
;
 Effect of N-salicylidene hydrazide protonation on the solid state
 structural diversity of its Cu(ii), Ni(ii) and Zn(ii) complexes
;
_journal_issue 1
_journal_name_full CrystEngComm
_journal_page_first 153
_journal_page_last 162
_journal_paper_doi 10.1039/D0CE01204A
_journal_volume 23
_journal_year 2021
_chemical_formula_sum 'C15 H25 N3 Ni O8'
_chemical_formula_weight 434.09
_space_group_crystal_system triclinic
_space_group_IT_number 2
_space_group_name_Hall '-P 1'
_space_group_name_H-M_alt 'P -1'
_atom_sites_solution_hydrogens mixed
_audit_creation_method SHELXL-2013
_audit_update_record
;
2018-07-27 deposited with the CCDC.	2020-11-16 downloaded from the CCDC.
;
_cell_angle_alpha 107.386(7)
_cell_angle_beta 91.631(8)
_cell_angle_gamma 92.042(8)
_cell_formula_units_Z 2
_cell_length_a 9.4517(14)
_cell_length_b 10.1415(14)
_cell_length_c 10.5338(15)
_cell_measurement_reflns_used 8059
_cell_measurement_temperature 293(2)
_cell_measurement_theta_max 68.07
_cell_measurement_theta_min 4.40
_cell_volume 962.2(2)
_computing_cell_refinement 'Bruker SAINT'
_computing_data_collection 'Bruker APEX2'
_computing_data_reduction 'Bruker SAINT'
_computing_structure_refinement 'SHELXL-2013 (Sheldrick, 2013)'
_diffrn_ambient_temperature 293(2)
_diffrn_measured_fraction_theta_full 0.961
_diffrn_measured_fraction_theta_max 0.953
_diffrn_measurement_device_type 'Bruker CCD Smart 6000'
_diffrn_measurement_method '\f and \w scans'
_diffrn_radiation_type CuK\a
_diffrn_radiation_wavelength 1.54178
_diffrn_reflns_av_R_equivalents 0.0993
_diffrn_reflns_av_unetI/netI 0.0736
_diffrn_reflns_Laue_measured_fraction_full 0.961
_diffrn_reflns_Laue_measured_fraction_max 0.953
_diffrn_reflns_limit_h_max 10
_diffrn_reflns_limit_h_min -10
_diffrn_reflns_limit_k_max 12
_diffrn_reflns_limit_k_min -12
_diffrn_reflns_limit_l_max 12
_diffrn_reflns_limit_l_min -12
_diffrn_reflns_number 15387
_diffrn_reflns_point_group_measured_fraction_full 0.961
_diffrn_reflns_point_group_measured_fraction_max 0.953
_diffrn_reflns_theta_full 67.679
_diffrn_reflns_theta_max 68.243
_diffrn_reflns_theta_min 4.402
_exptl_absorpt_coefficient_mu 1.887
_exptl_absorpt_correction_T_max 0.7374
_exptl_absorpt_correction_T_min 0.3734
_exptl_absorpt_correction_type multi-scan
_exptl_absorpt_process_details 'SADABS V2014/2 (Bruker AXS Inc.)'
_exptl_crystal_colour green
_exptl_crystal_density_diffrn 1.498
_exptl_crystal_density_method 'not measured'
_exptl_crystal_description plate
_exptl_crystal_F_000 456
_exptl_crystal_size_max 0.08
_exptl_crystal_size_mid 0.065
_exptl_crystal_size_min 0.04
_refine_diff_density_max 0.951
_refine_diff_density_min -0.468
_refine_diff_density_rms 0.135
_refine_ls_extinction_method none
_refine_ls_goodness_of_fit_ref 1.020
_refine_ls_hydrogen_treatment mixed
_refine_ls_matrix_type full
_refine_ls_number_parameters 262
_refine_ls_number_reflns 3362
_refine_ls_number_restraints 0
_refine_ls_restrained_S_all 1.020
_refine_ls_R_factor_all 0.1196
_refine_ls_R_factor_gt 0.0887
_refine_ls_shift/su_max 0.000
_refine_ls_shift/su_mean 0.000
_refine_ls_structure_factor_coef Fsqd
_refine_ls_weighting_details 'w=1/[\s^2^(Fo^2^)+(0.1926P)^2^] where P=(Fo^2^+2Fc^2^)/3'
_refine_ls_weighting_scheme calc
_refine_ls_wR_factor_gt 0.2411
_refine_ls_wR_factor_ref 0.2785
_reflns_Friedel_coverage 0.000
_reflns_number_gt 2245
_reflns_number_total 3362
_reflns_threshold_expression 'I > 2\s(I)'
_cod_data_source_file d0ce01204a2.cif
_cod_data_source_block Ni2
_cod_depositor_comments 'Adding full bibliography for 7241471--7241476.cif.'
_cod_database_code 7241474
_shelx_space_group_comment
; 
The symmetry employed for this shelxl refinement is uniquely defined 
by the following loop, which should always be used as a source of 
symmetry information in preference to the above space-group names. 
They are only intended as comments. 
;
_shelxl_version_number 2013-4

loop_
_space_group_symop_operation_xyz
'x, y, z'
'-x, -y, -z'

loop_
_atom_site_label
_atom_site_type_symbol
_atom_site_fract_x
_atom_site_fract_y
_atom_site_fract_z
_atom_site_U_iso_or_equiv
_atom_site_adp_type
_atom_site_occupancy
_atom_site_site_symmetry_order
_atom_site_calc_flag
_atom_site_refinement_flags_posn
_atom_site_refinement_flags_adp
_atom_site_refinement_flags_occupancy
_atom_site_disorder_assembly
_atom_site_disorder_group
H4WA H 0.458(7) 0.884(7) -0.297(7) 0.05(2) Uiso 1 1 d . . . . .
H4WB H 0.542(9) 0.966(9) -0.294(8) 0.09(3) Uiso 1 1 d . . . . .
H1 H 0.890(7) 0.902(6) 0.300(6) 0.057(17) Uiso 1 1 d . . . . .
Ni1 Ni 0.42147(9) 1.06240(9) -0.09620(9) 0.0485(4) Uani 1 1 d . . . . .
O1 O 0.6134(4) 1.0808(4) 0.0013(4) 0.0517(10) Uani 1 1 d . . . . .
O2 O 0.5869(4) 0.7969(5) 0.2050(4) 0.0620(11) Uani 1 1 d . . . . .
O3 O 0.3510(5) 1.2106(5) 0.0781(5) 0.0624(12) Uani 1 1 d . . . . .
O4 O 0.5120(6) 0.9152(6) -0.2571(5) 0.0590(12) Uani 1 1 d . . . . .
N1 N 0.7739(5) 0.9754(5) 0.1765(5) 0.0490(11) Uani 1 1 d . . . . .
N2 N 0.8022(6) 0.8972(6) 0.2609(5) 0.0578(13) Uani 1 1 d . . . . .
C1 C 0.7324(6) 1.1516(6) -0.0027(5) 0.0449(12) Uani 1 1 d . . . . .
C2 C 0.7365(6) 1.2432(6) -0.0792(6) 0.0553(14) Uani 1 1 d . . . . .
H2 H 0.6554 1.2533 -0.1268 0.066 Uiso 1 1 calc R U . . .
C3 C 0.8588(7) 1.3185(7) -0.0847(7) 0.0660(17) Uani 1 1 d . . . . .
H3 H 0.8584 1.3785 -0.1364 0.079 Uiso 1 1 calc R U . . .
C4 C 0.9831(7) 1.3075(7) -0.0152(7) 0.0682(18) Uani 1 1 d . . . . .
H4A H 1.0651 1.3592 -0.0192 0.082 Uiso 1 1 calc R U . . .
C5 C 0.9799(7) 1.2171(7) 0.0597(7) 0.0621(16) Uani 1 1 d . . . . .
H5 H 1.0622 1.2076 0.1061 0.075 Uiso 1 1 calc R U . . .
C6 C 0.8589(6) 1.1398(6) 0.0685(6) 0.0483(13) Uani 1 1 d . . . . .
C7 C 0.8729(6) 1.0521(6) 0.1534(6) 0.0539(14) Uani 1 1 d . . . . .
H7 H 0.9614 1.0518 0.1943 0.065 Uiso 1 1 calc R U . . .
C8 C 0.6996(7) 0.8072(6) 0.2703(6) 0.0550(14) Uani 1 1 d . . . . .
O10 O 0.6925(5) 0.0391(6) 0.6042(5) 0.0787(15) Uani 1 1 d . . . . .
O5 O 0.6633(6) 0.2265(6) 0.4626(6) 0.0904(17) Uani 1 1 d . . . . .
H5A H 0.6844 0.1685 0.4989 0.136 Uiso 1 1 calc R U . . .
O11 O 0.9169(6) 0.0961(7) 0.6165(5) 0.0857(16) Uani 1 1 d . . . . .
N10 N 0.8184(6) 0.0222(6) 0.6353(5) 0.0672(15) Uani 1 1 d . . . . .
O12 O 0.8355(7) -0.0728(7) 0.6861(7) 0.105(2) Uani 1 1 d . . . . .
C9 C 0.7307(8) 0.7189(8) 0.3565(7) 0.074(2) Uani 1 1 d . . . . .
H9A H 0.6421 0.6864 0.3835 0.089 Uiso 1 1 calc R U . . .
H9B H 0.7832 0.7742 0.4362 0.089 Uiso 1 1 calc R U . . .
C13 C 0.7813(8) 0.3069(8) 0.4576(7) 0.075(2) Uani 1 1 d . . . . .
H13A H 0.8555 0.2491 0.4126 0.090 Uiso 1 1 calc R U . . .
H13B H 0.8163 0.3572 0.5471 0.090 Uiso 1 1 calc R U . . .
C10 C 0.8157(12) 0.5949(9) 0.2878(9) 0.100(3) Uani 1 1 d . . . . .
H10A H 0.9032 0.6281 0.2595 0.120 Uiso 1 1 calc R U . . .
H10B H 0.7624 0.5400 0.2085 0.120 Uiso 1 1 calc R U . . .
C11 C 0.8522(11) 0.5012(10) 0.3731(10) 0.106(3) Uani 1 1 d . . . . .
H11A H 0.9330 0.4485 0.3364 0.128 Uiso 1 1 calc R U . . .
H11B H 0.8803 0.5589 0.4622 0.128 Uiso 1 1 calc R U . . .
C12 C 0.7416(10) 0.4084(9) 0.3821(8) 0.090(3) Uani 1 1 d . . . . .
H12A H 0.7082 0.3561 0.2927 0.108 Uiso 1 1 calc R U . . .
H12B H 0.6637 0.4613 0.4257 0.108 Uiso 1 1 calc R U . . .
C20 C 0.3984(9) 1.3535(8) 0.1166(8) 0.083(2) Uani 1 1 d . . . . .
H20A H 0.3672 1.3940 0.0487 0.100 Uiso 1 1 calc R U . . .
H20B H 0.5012 1.3596 0.1219 0.100 Uiso 1 1 calc R U . . .
C21 C 0.3457(11) 1.4324(11) 0.2438(10) 0.112(3) Uani 1 1 d . . . . .
H21A H 0.2448 1.4178 0.2428 0.169 Uiso 1 1 calc R U . . .
H21B H 0.3690 1.5289 0.2591 0.169 Uiso 1 1 calc R U . . .
H21C H 0.3887 1.4025 0.3136 0.169 Uiso 1 1 calc R U . . .
H101 H 0.350(8) 1.170(8) 0.121(8) 0.07(3) Uiso 1 1 d . . . . .

loop_
_atom_site_aniso_label
_atom_site_aniso_U_11
_atom_site_aniso_U_22
_atom_site_aniso_U_33
_atom_site_aniso_U_23
_atom_site_aniso_U_13
_atom_site_aniso_U_12
Ni1 0.0467(6) 0.0534(7) 0.0532(6) 0.0290(5) -0.0081(4) 0.0013(4)
O1 0.045(2) 0.063(3) 0.054(2) 0.030(2) -0.0097(16) -0.0002(17)
O2 0.065(3) 0.066(3) 0.065(3) 0.037(2) -0.014(2) 0.000(2)
O3 0.068(3) 0.059(3) 0.063(3) 0.022(3) -0.004(2) 0.010(2)
O4 0.058(3) 0.067(3) 0.059(3) 0.030(2) -0.005(2) -0.002(2)
N1 0.051(3) 0.050(3) 0.053(3) 0.028(2) -0.0056(19) 0.006(2)
N2 0.057(3) 0.069(3) 0.058(3) 0.036(3) -0.015(2) 0.005(2)
C1 0.042(3) 0.048(3) 0.048(3) 0.021(3) -0.002(2) -0.002(2)
C2 0.051(3) 0.058(4) 0.065(4) 0.031(3) -0.001(3) 0.000(3)
C3 0.067(4) 0.065(4) 0.075(4) 0.037(4) 0.004(3) -0.002(3)
C4 0.057(4) 0.073(5) 0.081(5) 0.036(4) -0.003(3) -0.014(3)
C5 0.048(4) 0.068(4) 0.073(4) 0.026(3) -0.004(3) -0.001(3)
C6 0.045(3) 0.047(3) 0.056(3) 0.022(3) -0.006(2) 0.003(2)
C7 0.049(3) 0.056(4) 0.060(4) 0.023(3) -0.013(2) 0.004(3)
C8 0.060(4) 0.056(4) 0.056(3) 0.028(3) -0.003(3) 0.001(3)
O10 0.059(3) 0.105(4) 0.089(3) 0.057(3) -0.010(2) 0.004(2)
O5 0.107(4) 0.096(4) 0.086(4) 0.062(3) -0.036(3) -0.016(3)
O11 0.059(3) 0.125(5) 0.086(3) 0.054(3) -0.007(2) -0.012(3)
N10 0.069(4) 0.078(4) 0.057(3) 0.027(3) -0.016(3) 0.006(3)
O12 0.101(4) 0.106(5) 0.126(5) 0.067(4) -0.047(4) -0.003(3)
C9 0.078(5) 0.090(5) 0.071(4) 0.050(4) -0.011(3) 0.006(4)
C13 0.093(5) 0.073(5) 0.069(4) 0.038(4) -0.018(4) -0.005(4)
C10 0.155(9) 0.076(6) 0.091(6) 0.057(5) -0.006(5) 0.018(5)
C11 0.133(8) 0.084(6) 0.122(8) 0.067(6) -0.036(6) -0.002(5)
C12 0.117(7) 0.097(6) 0.073(5) 0.053(5) -0.025(4) -0.007(5)
C20 0.084(5) 0.069(5) 0.086(5) 0.010(4) -0.009(4) 0.003(4)
C21 0.118(8) 0.099(7) 0.105(7) 0.005(6) -0.006(6) 0.030(6)

loop_
_atom_type_symbol
_atom_type_description
_atom_type_scat_dispersion_real
_atom_type_scat_dispersion_imag
_atom_type_scat_source
C C 0.0181 0.0091 'International Tables Vol C Tables 4.2.6.8 and 6.1.1.4'
H H 0.0000 0.0000 'International Tables Vol C Tables 4.2.6.8 and 6.1.1.4'
N N 0.0311 0.0180 'International Tables Vol C Tables 4.2.6.8 and 6.1.1.4'
Ni Ni -3.0029 0.5091 'International Tables Vol C Tables 4.2.6.8 and 6.1.1.4'
O O 0.0492 0.0322 'International Tables Vol C Tables 4.2.6.8 and 6.1.1.4'

loop_
_geom_angle_atom_site_label_1
_geom_angle_atom_site_label_2
_geom_angle_atom_site_label_3
_geom_angle
_geom_angle_site_symmetry_1
_geom_angle_site_symmetry_3
_geom_angle_publ_flag
N1 Ni1 O1 89.82(17) 2_675 2_675 ?
N1 Ni1 O1 171.37(17) 2_675 . ?
O1 Ni1 O1 81.58(17) 2_675 . ?
N1 Ni1 O2 78.45(17) 2_675 2_675 ?
O1 Ni1 O2 168.17(16) 2_675 2_675 ?
O1 Ni1 O2 110.13(17) . 2_675 ?
N1 Ni1 O4 94.1(2) 2_675 . ?
O1 Ni1 O4 91.49(18) 2_675 . ?
O1 Ni1 O4 86.81(19) . . ?
O2 Ni1 O4 90.88(19) 2_675 . ?
N1 Ni1 O3 91.89(19) 2_675 . ?
O1 Ni1 O3 86.82(19) 2_675 . ?
O1 Ni1 O3 87.02(17) . . ?
O2 Ni1 O3 91.99(19) 2_675 . ?
O4 Ni1 O3 173.78(19) . . ?
C1 O1 Ni1 128.4(3) . 2_675 ?
C1 O1 Ni1 132.9(3) . . ?
Ni1 O1 Ni1 98.42(16) 2_675 . ?
C8 O2 Ni1 112.8(4) . 2_675 ?
C20 O3 Ni1 122.4(5) . . ?
C7 N1 N2 118.9(5) . . ?
C7 N1 Ni1 128.7(4) . 2_675 ?
N2 N1 Ni1 112.2(4) . 2_675 ?
C8 N2 N1 116.5(5) . . ?
O1 C1 C2 119.7(5) . . ?
O1 C1 C6 122.7(5) . . ?
C2 C1 C6 117.5(5) . . ?
C3 C2 C1 120.9(5) . . ?
C2 C3 C4 121.9(6) . . ?
C5 C4 C3 117.5(6) . . ?
C4 C5 C6 122.5(6) . . ?
C5 C6 C1 119.7(5) . . ?
C5 C6 C7 115.4(5) . . ?
C1 C6 C7 124.9(5) . . ?
N1 C7 C6 125.1(5) . . ?
O2 C8 N2 119.9(5) . . ?
O2 C8 C9 123.0(6) . . ?
N2 C8 C9 117.0(5) . . ?
O11 N10 O12 123.2(6) . . ?
O11 N10 O10 121.3(6) . . ?
O12 N10 O10 115.5(6) . . ?
C8 C9 C10 112.9(6) . . ?
O5 C13 C12 108.6(6) . . ?
C9 C10 C11 115.0(7) . . ?
C12 C11 C10 114.7(8) . . ?
C11 C12 C13 114.8(7) . . ?
O3 C20 C21 112.7(8) . . ?

loop_
_geom_bond_atom_site_label_1
_geom_bond_atom_site_label_2
_geom_bond_distance
_geom_bond_site_symmetry_2
_geom_bond_publ_flag
Ni1 N1 1.985(5) 2_675 ?
Ni1 O1 2.017(4) 2_675 ?
Ni1 O1 2.034(4) . ?
Ni1 O2 2.082(4) 2_675 ?
Ni1 O4 2.120(5) . ?
Ni1 O3 2.137(5) . ?
O1 C1 1.321(6) . ?
O1 Ni1 2.017(4) 2_675 ?
O2 C8 1.236(7) . ?
O2 Ni1 2.082(4) 2_675 ?
O3 C20 1.434(9) . ?
N1 C7 1.271(7) . ?
N1 N2 1.384(6) . ?
N1 Ni1 1.985(5) 2_675 ?
N2 C8 1.334(8) . ?
C1 C2 1.400(8) . ?
C1 C6 1.421(7) . ?
C2 C3 1.374(8) . ?
C3 C4 1.392(9) . ?
C4 C5 1.377(9) . ?
C5 C6 1.385(8) . ?
C6 C7 1.443(8) . ?
C8 C9 1.484(8) . ?
O10 N10 1.257(7) . ?
O5 C13 1.370(9) . ?
O11 N10 1.231(7) . ?
N10 O12 1.247(8) . ?
C9 C10 1.520(11) . ?
C13 C12 1.527(9) . ?
C10 C11 1.532(10) . ?
C11 C12 1.405(12) . ?
C20 C21 1.452(11) . ?

loop_
_geom_torsion_atom_site_label_1
_geom_torsion_atom_site_label_2
_geom_torsion_atom_site_label_3
_geom_torsion_atom_site_label_4
_geom_torsion
_geom_torsion_site_symmetry_1
_geom_torsion_site_symmetry_2
_geom_torsion_site_symmetry_3
_geom_torsion_site_symmetry_4
_geom_torsion_publ_flag
C7 N1 N2 C8 -172.8(6) . . . . ?
Ni1 N1 N2 C8 2.8(7) 2_675 . . . ?
Ni1 O1 C1 C2 177.5(4) 2_675 . . . ?
Ni1 O1 C1 C2 5.4(8) . . . . ?
Ni1 O1 C1 C6 -2.9(8) 2_675 . . . ?
Ni1 O1 C1 C6 -174.9(4) . . . . ?
O1 C1 C2 C3 179.8(6) . . . . ?
C6 C1 C2 C3 0.1(9) . . . . ?
C1 C2 C3 C4 -0.1(11) . . . . ?
C2 C3 C4 C5 0.4(11) . . . . ?
C3 C4 C5 C6 -0.6(11) . . . . ?
C4 C5 C6 C1 0.7(10) . . . . ?
C4 C5 C6 C7 -178.8(6) . . . . ?
O1 C1 C6 C5 180.0(5) . . . . ?
C2 C1 C6 C5 -0.4(9) . . . . ?
O1 C1 C6 C7 -0.6(10) . . . . ?
C2 C1 C6 C7 179.1(5) . . . . ?
N2 N1 C7 C6 -179.6(5) . . . . ?
Ni1 N1 C7 C6 5.7(9) 2_675 . . . ?
C5 C6 C7 N1 178.6(6) . . . . ?
C1 C6 C7 N1 -0.8(10) . . . . ?
Ni1 O2 C8 N2 -3.0(8) 2_675 . . . ?
Ni1 O2 C8 C9 179.6(5) 2_675 . . . ?
N1 N2 C8 O2 0.2(9) . . . . ?
N1 N2 C8 C9 177.8(5) . . . . ?
O2 C8 C9 C10 96.4(9) . . . . ?
N2 C8 C9 C10 -81.0(8) . . . . ?
C8 C9 C10 C11 179.3(7) . . . . ?
C9 C10 C11 C12 79.7(11) . . . . ?
C10 C11 C12 C13 175.2(7) . . . . ?
O5 C13 C12 C11 178.0(8) . . . . ?
Ni1 O3 C20 C21 -175.3(5) . . . . ?
